data_2226751
loop_
_publ_author_name
'Qiao, Hong-Yun'
'Xu, Su-Hai'
'Jiang, He-Xia'

_publ_section_title
;
 1-Diphenylmethyl-4-ethylpiperazine-1,4-diium dichloride
;
_journal_coeditor_code ZQ2043
_journal_issue 7
_journal_name_full 'Acta Crystallographica Section E'
_journal_page_first o1861
_journal_paper_doi 10.1107/S1600536810024530
_journal_volume 66
_journal_year 2010
_chemical_formula_iupac 'C19 H26 N2 2+, 2Cl -'
_chemical_formula_moiety 'C19 H26 N2 2+, 2(Cl -)'
_chemical_formula_sum 'C19 H26 Cl2 N2'
_chemical_formula_weight 353.32
_chemical_name_systematic
;
1-Diphenylmethyl-4-ethylpiperazine-1,4-diium dichloride
;
_space_group_IT_number 14
_symmetry_cell_setting monoclinic
_symmetry_space_group_name_Hall '-P 2ybc'
_symmetry_space_group_name_H-M 'P 1 21/c 1'
_atom_sites_solution_hydrogens geom
_atom_sites_solution_primary direct
_atom_sites_solution_secondary difmap
_audit_creation_method SHELXL-97
_cell_angle_alpha 90.00
_cell_angle_beta 106.35(3)
_cell_angle_gamma 90.00
_cell_formula_units_Z 4
_cell_length_a 15.069(3)
_cell_length_b 7.2950(15)
_cell_length_c 18.565(4)
_cell_measurement_reflns_used 25
_cell_measurement_temperature 293(2)
_cell_measurement_theta_max 12
_cell_measurement_theta_min 9
_cell_volume 1958.3(8)
_computing_cell_refinement 'CAD-4 Software (Enraf--Nonius, 1989)'
_computing_data_collection 'CAD-4 Software (Enraf--Nonius, 1989)'
_computing_data_reduction 'XCAD4 (Harms & Wocadlo, 1995)'
_computing_molecular_graphics 'SHELXTL (Sheldrick, 2008)'
_computing_publication_material 'SHELXTL (Sheldrick, 2008)'
_computing_structure_refinement 'SHELXL97 (Sheldrick, 2008)'
_computing_structure_solution 'SHELXS97 (Sheldrick, 2008)'
_diffrn_ambient_temperature 293(2)
_diffrn_measured_fraction_theta_full 0.996
_diffrn_measured_fraction_theta_max 0.996
_diffrn_measurement_device_type 'Enraf--Nonius CAD-4'
_diffrn_measurement_method '\w/2\q scan'
_diffrn_radiation_monochromator graphite
_diffrn_radiation_source 'fine-focus sealed tube'
_diffrn_radiation_type MoK\a
_diffrn_radiation_wavelength 0.71073
_diffrn_reflns_av_R_equivalents 0.0280
_diffrn_reflns_av_sigmaI/netI 0.0681
_diffrn_reflns_limit_h_max 18
_diffrn_reflns_limit_h_min 0
_diffrn_reflns_limit_k_max 8
_diffrn_reflns_limit_k_min 0
_diffrn_reflns_limit_l_max 21
_diffrn_reflns_limit_l_min -22
_diffrn_reflns_number 3684
_diffrn_reflns_theta_full 25.27
_diffrn_reflns_theta_max 25.27
_diffrn_reflns_theta_min 1.41
_diffrn_standards_decay_% 1
_diffrn_standards_interval_count 3
_diffrn_standards_interval_time 120
_diffrn_standards_number 200
_exptl_absorpt_coefficient_mu 0.333
_exptl_absorpt_correction_T_max 0.968
_exptl_absorpt_correction_T_min 0.907
_exptl_absorpt_correction_type psi-scan
_exptl_absorpt_process_details '(North <i>et al.</i>,  1968)'
_exptl_crystal_colour yellow
_exptl_crystal_density_diffrn 1.198
_exptl_crystal_density_method 'not measured'
_exptl_crystal_description block
_exptl_crystal_F_000 752
_exptl_crystal_size_max 0.30
_exptl_crystal_size_mid 0.20
_exptl_crystal_size_min 0.10
_refine_diff_density_max 0.381
_refine_diff_density_min -0.248
_refine_ls_extinction_method none
_refine_ls_goodness_of_fit_ref 1.027
_refine_ls_hydrogen_treatment mixed
_refine_ls_matrix_type full
_refine_ls_number_parameters 216
_refine_ls_number_reflns 3542
_refine_ls_number_restraints 0
_refine_ls_restrained_S_all 1.027
_refine_ls_R_factor_all 0.1151
_refine_ls_R_factor_gt 0.0620
_refine_ls_shift/su_max 0.000
_refine_ls_shift/su_mean 0.000
_refine_ls_structure_factor_coef Fsqd
_refine_ls_weighting_details 'w=1/[\s^2^(Fo^2^)+(0.0650P)^2^+0.1129P] where P=(Fo^2^+2Fc^2^)/3'
_refine_ls_weighting_scheme calc
_refine_ls_wR_factor_gt 0.1321
_refine_ls_wR_factor_ref 0.1573
_reflns_number_gt 2101
_reflns_number_total 3542
_reflns_threshold_expression I>2sigma(I)
_cod_data_source_file zq2043.cif
_cod_data_source_block I
_cod_original_cell_volume 1958.3(7)
_cod_original_sg_symbol_H-M 'P 21/c'
_cod_database_code 2226751
_cod_database_fobs_code 2226751

loop_
_symmetry_equiv_pos_as_xyz
'x, y, z'
'-x, y+1/2, -z+1/2'
'-x, -y, -z'
'x, -y-1/2, z-1/2'

loop_
_atom_site_type_symbol
_atom_site_label
_atom_site_fract_x
_atom_site_fract_y
_atom_site_fract_z
_atom_site_U_iso_or_equiv
_atom_site_adp_type
_atom_site_calc_flag
_atom_site_refinement_flags
_atom_site_occupancy
_atom_site_disorder_assembly
_atom_site_disorder_group
C C1 0.6307(3) 0.4082(10) 0.0245(3) 0.0936(17) Uani d . 1 . .
H H1A 0.6052 0.4038 -0.0273 0.112 Uiso calc R 1 . .
C C2 0.6600(4) 0.2480(8) 0.0637(3) 0.0916(16) Uani d . 1 . .
H H2A 0.6549 0.1369 0.0383 0.110 Uiso calc R 1 . .
C C3 0.6968(3) 0.2534(6) 0.1407(2) 0.0710(13) Uani d . 1 . .
H H3A 0.7158 0.1459 0.1676 0.085 Uiso calc R 1 . .
C C4 0.7053(2) 0.4206(5) 0.17766(19) 0.0473(9) Uani d . 1 . .
C C5 0.6766(3) 0.5794(6) 0.1372(2) 0.0576(10) Uani d . 1 . .
H H5A 0.6830 0.6915 0.1619 0.069 Uiso calc R 1 . .
C C6 0.6387(3) 0.5729(8) 0.0607(3) 0.0816(14) Uani d . 1 . .
H H6A 0.6187 0.6799 0.0338 0.098 Uiso calc R 1 . .
C C7 0.7408(2) 0.4406(4) 0.26239(18) 0.0404(8) Uani d . 1 . .
H H7A 0.7627 0.5672 0.2719 0.049 Uiso calc R 1 . .
C C8 0.6648(2) 0.4179(5) 0.30018(19) 0.0444(9) Uani d . 1 . .
C C9 0.6408(3) 0.5678(5) 0.3367(2) 0.0572(10) Uani d . 1 . .
H H9A 0.6747 0.6758 0.3413 0.069 Uiso calc R 1 . .
C C10 0.5665(3) 0.5563(7) 0.3663(2) 0.0754(13) Uani d . 1 . .
H H10A 0.5506 0.6578 0.3903 0.090 Uiso calc R 1 . .
C C11 0.5164(3) 0.4010(8) 0.3610(2) 0.0766(14) Uani d . 1 . .
H H11A 0.4664 0.3957 0.3810 0.092 Uiso calc R 1 . .
C C12 0.5400(3) 0.2510(7) 0.3258(2) 0.0729(13) Uani d . 1 . .
H H12A 0.5056 0.1437 0.3222 0.087 Uiso calc R 1 . .
C C13 0.6142(3) 0.2571(6) 0.2956(2) 0.0606(11) Uani d . 1 . .
H H13A 0.6300 0.1541 0.2724 0.073 Uiso calc R 1 . .
C C14 0.9003(2) 0.3678(4) 0.26354(17) 0.0410(8) Uani d . 1 . .
H H14A 0.9148 0.4970 0.2721 0.049 Uiso calc R 1 . .
H H14B 0.8801 0.3476 0.2097 0.049 Uiso calc R 1 . .
C C15 0.9859(2) 0.2566(5) 0.29714(17) 0.0432(9) Uani d . 1 . .
H H15A 0.9727 0.1281 0.2854 0.052 Uiso calc R 1 . .
H H15B 1.0342 0.2941 0.2751 0.052 Uiso calc R 1 . .
C C16 0.9435(2) 0.2275(5) 0.41299(18) 0.0458(9) Uani d . 1 . .
H H16A 0.9638 0.2468 0.4669 0.055 Uiso calc R 1 . .
H H16B 0.9295 0.0983 0.4039 0.055 Uiso calc R 1 . .
C C17 0.8575(2) 0.3387(5) 0.37957(17) 0.0464(9) Uani d . 1 . .
H H17A 0.8093 0.2996 0.4015 0.056 Uiso calc R 1 . .
H H17B 0.8705 0.4668 0.3921 0.056 Uiso calc R 1 . .
C C18 1.1074(3) 0.1783(5) 0.4132(2) 0.0553(10) Uani d . 1 . .
H H18A 1.1505 0.2061 0.3845 0.066 Uiso calc R 1 . .
H H18B 1.0950 0.0476 0.4091 0.066 Uiso calc R 1 . .
C C19 1.1516(3) 0.2259(6) 0.4946(2) 0.0720(13) Uani d . 1 . .
H H19A 1.2073 0.1561 0.5132 0.108 Uiso calc R 1 . .
H H19B 1.1095 0.1975 0.5234 0.108 Uiso calc R 1 . .
H H19C 1.1660 0.3543 0.4989 0.108 Uiso calc R 1 . .
Cl Cl1 1.05758(8) 0.68359(12) 0.40163(5) 0.0639(4) Uani d . 1 . .
Cl Cl2 0.80657(8) -0.09301(13) 0.27873(7) 0.0756(4) Uani d . 1 . .
H H1B 0.807(2) 0.193(5) 0.2866(18) 0.059(11) Uiso d . 1 . .
H H2B 1.033(2) 0.392(5) 0.3885(19) 0.056(11) Uiso d . 1 . .
N N1 0.82357(19) 0.3192(4) 0.29633(14) 0.0370(7) Uani d . 1 . .
N N2 1.0189(2) 0.2800(4) 0.37993(15) 0.0401(7) Uani d . 1 . .

loop_
_atom_site_aniso_label
_atom_site_aniso_U_11
_atom_site_aniso_U_22
_atom_site_aniso_U_33
_atom_site_aniso_U_12
_atom_site_aniso_U_13
_atom_site_aniso_U_23
C1 0.082(4) 0.141(5) 0.045(3) -0.003(4) -0.003(2) -0.009(3)
C2 0.105(4) 0.097(4) 0.064(3) -0.014(3) 0.010(3) -0.028(3)
C3 0.095(3) 0.062(3) 0.047(3) -0.010(3) 0.005(2) -0.012(2)
C4 0.044(2) 0.054(2) 0.044(2) -0.0073(19) 0.0123(17) -0.0052(19)
C5 0.057(3) 0.061(3) 0.052(2) 0.004(2) 0.011(2) 0.006(2)
C6 0.078(3) 0.100(4) 0.059(3) 0.013(3) 0.007(3) 0.012(3)
C7 0.049(2) 0.0257(17) 0.047(2) -0.0090(16) 0.0137(17) -0.0047(15)
C8 0.044(2) 0.045(2) 0.044(2) -0.0045(18) 0.0120(17) -0.0011(17)
C9 0.067(3) 0.053(2) 0.058(2) -0.001(2) 0.027(2) -0.0058(19)
C10 0.081(3) 0.085(4) 0.071(3) 0.010(3) 0.039(3) -0.010(3)
C11 0.062(3) 0.108(4) 0.064(3) -0.001(3) 0.026(2) 0.009(3)
C12 0.060(3) 0.086(3) 0.076(3) -0.028(3) 0.024(2) 0.003(3)
C13 0.064(3) 0.062(3) 0.057(2) -0.012(2) 0.019(2) -0.005(2)
C14 0.051(2) 0.0358(19) 0.0404(19) -0.0036(17) 0.0191(17) -0.0005(15)
C15 0.060(2) 0.0354(18) 0.0395(19) -0.0084(17) 0.0220(17) -0.0077(15)
C16 0.061(2) 0.043(2) 0.0389(19) -0.0094(19) 0.0220(18) -0.0034(16)
C17 0.055(2) 0.050(2) 0.039(2) -0.0078(19) 0.0220(17) -0.0059(17)
C18 0.059(2) 0.040(2) 0.063(2) 0.008(2) 0.012(2) -0.0043(19)
C19 0.068(3) 0.077(3) 0.064(3) 0.011(2) 0.005(2) -0.001(2)
Cl1 0.1106(9) 0.0332(5) 0.0560(6) -0.0187(5) 0.0369(6) -0.0078(4)
Cl2 0.0951(9) 0.0287(5) 0.0988(9) -0.0145(5) 0.0205(7) -0.0052(5)
N1 0.0494(18) 0.0276(14) 0.0358(15) -0.0083(14) 0.0151(13) -0.0055(12)
N2 0.0539(19) 0.0269(16) 0.0408(17) -0.0027(14) 0.0155(14) -0.0052(13)

loop_
_atom_type_symbol
_atom_type_description
_atom_type_scat_dispersion_real
_atom_type_scat_dispersion_imag
_atom_type_scat_source
C C 0.0033 0.0016 'International Tables Vol C Tables 4.2.6.8 and 6.1.1.4'
H H 0.0000 0.0000 'International Tables Vol C Tables 4.2.6.8 and 6.1.1.4'
N N 0.0061 0.0033 'International Tables Vol C Tables 4.2.6.8 and 6.1.1.4'
Cl Cl 0.1484 0.1585 'International Tables Vol C Tables 4.2.6.8 and 6.1.1.4'

loop_
_geom_angle_atom_site_label_1
_geom_angle_atom_site_label_2
_geom_angle_atom_site_label_3
_geom_angle_site_symmetry_1
_geom_angle_site_symmetry_3
_geom_angle
_geom_angle_publ_flag
C6 C1 C2 . . 120.9(4) ?
C6 C1 H1A . . 119.6 ?
C2 C1 H1A . . 119.6 ?
C3 C2 C1 . . 119.8(5) ?
C3 C2 H2A . . 120.1 ?
C1 C2 H2A . . 120.1 ?
C2 C3 C4 . . 119.4(4) ?
C2 C3 H3A . . 120.3 ?
C4 C3 H3A . . 120.3 ?
C5 C4 C3 . . 119.8(3) ?
C5 C4 C7 . . 116.6(3) ?
C3 C4 C7 . . 123.5(3) ?
C6 C5 C4 . . 120.6(4) ?
C6 C5 H5A . . 119.7 ?
C4 C5 H5A . . 119.7 ?
C1 C6 C5 . . 119.5(5) ?
C1 C6 H6A . . 120.2 ?
C5 C6 H6A . . 120.2 ?
C8 C7 N1 . . 112.7(3) ?
C8 C7 C4 . . 112.2(3) ?
N1 C7 C4 . . 112.6(3) ?
C8 C7 H7A . . 106.3 ?
N1 C7 H7A . . 106.3 ?
C4 C7 H7A . . 106.3 ?
C9 C8 C13 . . 118.8(3) ?
C9 C8 C7 . . 118.4(3) ?
C13 C8 C7 . . 122.6(3) ?
C10 C9 C8 . . 119.9(4) ?
C10 C9 H9A . . 120.1 ?
C8 C9 H9A . . 120.1 ?
C11 C10 C9 . . 121.4(4) ?
C11 C10 H10A . . 119.3 ?
C9 C10 H10A . . 119.3 ?
C10 C11 C12 . . 119.4(4) ?
C10 C11 H11A . . 120.3 ?
C12 C11 H11A . . 120.3 ?
C11 C12 C13 . . 120.9(4) ?
C11 C12 H12A . . 119.5 ?
C13 C12 H12A . . 119.5 ?
C12 C13 C8 . . 119.6(4) ?
C12 C13 H13A . . 120.2 ?
C8 C13 H13A . . 120.2 ?
N1 C14 C15 . . 112.0(3) ?
N1 C14 H14A . . 109.2 ?
C15 C14 H14A . . 109.2 ?
N1 C14 H14B . . 109.2 ?
C15 C14 H14B . . 109.2 ?
H14A C14 H14B . . 107.9 ?
N2 C15 C14 . . 111.4(3) ?
N2 C15 H15A . . 109.3 ?
C14 C15 H15A . . 109.3 ?
N2 C15 H15B . . 109.3 ?
C14 C15 H15B . . 109.3 ?
H15A C15 H15B . . 108.0 ?
N2 C16 C17 . . 111.1(3) ?
N2 C16 H16A . . 109.4 ?
C17 C16 H16A . . 109.4 ?
N2 C16 H16B . . 109.4 ?
C17 C16 H16B . . 109.4 ?
H16A C16 H16B . . 108.0 ?
N1 C17 C16 . . 112.3(3) ?
N1 C17 H17A . . 109.1 ?
C16 C17 H17A . . 109.1 ?
N1 C17 H17B . . 109.1 ?
C16 C17 H17B . . 109.1 ?
H17A C17 H17B . . 107.9 ?
N2 C18 C19 . . 112.9(3) ?
N2 C18 H18A . . 109.0 ?
C19 C18 H18A . . 109.0 ?
N2 C18 H18B . . 109.0 ?
C19 C18 H18B . . 109.0 ?
H18A C18 H18B . . 107.8 ?
C18 C19 H19A . . 109.5 ?
C18 C19 H19B . . 109.5 ?
H19A C19 H19B . . 109.5 ?
C18 C19 H19C . . 109.5 ?
H19A C19 H19C . . 109.5 ?
H19B C19 H19C . . 109.5 ?
C17 N1 C14 . . 108.7(3) ?
C17 N1 C7 . . 112.2(3) ?
C14 N1 C7 . . 109.4(2) ?
C17 N1 H1B . . 106(2) ?
C14 N1 H1B . . 110(2) ?
C7 N1 H1B . . 110(2) ?
C16 N2 C15 . . 109.0(3) ?
C16 N2 C18 . . 113.4(3) ?
C15 N2 C18 . . 111.7(3) ?
C16 N2 H2B . . 111(2) ?
C15 N2 H2B . . 107(2) ?
C18 N2 H2B . . 104(2) ?

loop_
_geom_bond_atom_site_label_1
_geom_bond_atom_site_label_2
_geom_bond_site_symmetry_2
_geom_bond_distance
_geom_bond_publ_flag
C1 C6 . 1.366(7) ?
C1 C2 . 1.382(7) ?
C1 H1A . 0.9300 ?
C2 C3 . 1.381(6) ?
C2 H2A . 0.9300 ?
C3 C4 . 1.388(5) ?
C3 H3A . 0.9300 ?
C4 C5 . 1.382(5) ?
C4 C7 . 1.519(4) ?
C5 C6 . 1.373(5) ?
C5 H5A . 0.9300 ?
C6 H6A . 0.9300 ?
C7 C8 . 1.512(5) ?
C7 N1 . 1.514(4) ?
C7 H7A . 0.9800 ?
C8 C9 . 1.387(5) ?
C8 C13 . 1.388(5) ?
C9 C10 . 1.382(5) ?
C9 H9A . 0.9300 ?
C10 C11 . 1.350(6) ?
C10 H10A . 0.9300 ?
C11 C12 . 1.371(6) ?
C11 H11A . 0.9300 ?
C12 C13 . 1.386(5) ?
C12 H12A . 0.9300 ?
C13 H13A . 0.9300 ?
C14 N1 . 1.493(4) ?
C14 C15 . 1.502(4) ?
C14 H14A . 0.9700 ?
C14 H14B . 0.9700 ?
C15 N2 . 1.486(4) ?
C15 H15A . 0.9700 ?
C15 H15B . 0.9700 ?
C16 N2 . 1.486(4) ?
C16 C17 . 1.506(5) ?
C16 H16A . 0.9700 ?
C16 H16B . 0.9700 ?
C17 N1 . 1.492(4) ?
C17 H17A . 0.9700 ?
C17 H17B . 0.9700 ?
C18 N2 . 1.499(4) ?
C18 C19 . 1.510(5) ?
C18 H18A . 0.9700 ?
C18 H18B . 0.9700 ?
C19 H19A . 0.9600 ?
C19 H19B . 0.9600 ?
C19 H19C . 0.9600 ?
N1 H1B . 0.96(4) ?
N2 H2B . 0.85(4) ?

loop_
_geom_hbond_atom_site_label_D
_geom_hbond_atom_site_label_H
_geom_hbond_atom_site_label_A
_geom_hbond_site_symmetry_A
_geom_hbond_distance_DH
_geom_hbond_distance_HA
_geom_hbond_distance_DA
_geom_hbond_angle_DHA
N1 H1B Cl2 . 0.96(4) 2.09(4) 3.028(3) 165(3)
N2 H2B Cl1 . 0.85(4) 2.16(4) 3.006(3) 174(3)

loop_
_geom_torsion_atom_site_label_1
_geom_torsion_atom_site_label_2
_geom_torsion_atom_site_label_3
_geom_torsion_atom_site_label_4
_geom_torsion_site_symmetry_1
_geom_torsion_site_symmetry_2
_geom_torsion_site_symmetry_3
_geom_torsion_site_symmetry_4
_geom_torsion
_geom_torsion_publ_flag
C6 C1 C2 C3 . . . . 0.9(8) ?
C1 C2 C3 C4 . . . . -1.0(8) ?
C2 C3 C4 C5 . . . . 0.2(6) ?
C2 C3 C4 C7 . . . . 177.2(4) ?
C3 C4 C5 C6 . . . . 0.8(6) ?
C7 C4 C5 C6 . . . . -176.4(4) ?
C2 C1 C6 C5 . . . . 0.1(8) ?
C4 C5 C6 C1 . . . . -0.9(7) ?
C5 C4 C7 C8 . . . . 90.9(4) ?
C3 C4 C7 C8 . . . . -86.2(4) ?
C5 C4 C7 N1 . . . . -140.7(3) ?
C3 C4 C7 N1 . . . . 42.2(5) ?
N1 C7 C8 C9 . . . . 117.2(4) ?
C4 C7 C8 C9 . . . . -114.5(4) ?
N1 C7 C8 C13 . . . . -67.0(4) ?
C4 C7 C8 C13 . . . . 61.3(4) ?
C13 C8 C9 C10 . . . . -1.4(6) ?
C7 C8 C9 C10 . . . . 174.5(3) ?
C8 C9 C10 C11 . . . . 0.5(7) ?
C9 C10 C11 C12 . . . . 0.3(7) ?
C10 C11 C12 C13 . . . . -0.1(7) ?
C11 C12 C13 C8 . . . . -0.8(6) ?
C9 C8 C13 C12 . . . . 1.5(6) ?
C7 C8 C13 C12 . . . . -174.2(3) ?
N1 C14 C15 N2 . . . . -57.9(4) ?
N2 C16 C17 N1 . . . . 57.7(4) ?
C16 C17 N1 C14 . . . . -55.1(4) ?
C16 C17 N1 C7 . . . . -176.3(3) ?
C15 C14 N1 C17 . . . . 55.1(3) ?
C15 C14 N1 C7 . . . . 177.9(2) ?
C8 C7 N1 C17 . . . . -51.4(3) ?
C4 C7 N1 C17 . . . . -179.6(3) ?
C8 C7 N1 C14 . . . . -172.2(3) ?
C4 C7 N1 C14 . . . . 59.7(3) ?
C17 C16 N2 C15 . . . . -57.0(4) ?
C17 C16 N2 C18 . . . . 177.9(3) ?
C14 C15 N2 C16 . . . . 57.4(3) ?
C14 C15 N2 C18 . . . . -176.6(3) ?
C19 C18 N2 C16 . . . . -66.6(4) ?
C19 C18 N2 C15 . . . . 169.8(3) ?
